data_7216394
loop_
_publ_author_name
'Zhang, Xiao-min'
'Ning, Yang'
'Meng, Li-na'
'Li, Jian-qiang'
'Luo, Ming-biao'
'Luo, Feng'

_publ_section_title
;
 Constructing various metal--organic frameworks by mixed
 pyridine--acylamide and carboxylate ligands: ring-like or helical
 building blocks
;
_journal_issue 32
_journal_name_full CrystEngComm
_journal_page_first 7440
_journal_paper_doi 10.1039/C4CE00796D
_journal_volume 16
_journal_year 2014
_chemical_formula_sum 'C34 H24 Cd N4 O7'
_chemical_formula_weight 712.97
_chemical_name_systematic
; 
 ? 
;
_space_group_IT_number 14
_symmetry_cell_setting monoclinic
_symmetry_space_group_name_Hall '-P 2ybc'
_symmetry_space_group_name_H-M 'P 1 21/c 1'
_atom_sites_solution_hydrogens geom
_atom_sites_solution_primary direct
_atom_sites_solution_secondary difmap
_audit_creation_method SHELXL-97
_cell_angle_alpha 90.00
_cell_angle_beta 127.107(2)
_cell_angle_gamma 90.00
_cell_formula_units_Z 4
_cell_length_a 13.2139(5)
_cell_length_b 21.7434(8)
_cell_length_c 16.7754(6)
_cell_measurement_reflns_used 9916
_cell_measurement_temperature 296(2)
_cell_measurement_theta_max 27.81
_cell_measurement_theta_min 2.43
_cell_volume 3843.9(3)
_computing_cell_refinement 'Bruker SMART'
_computing_data_collection 'Bruker SMART'
_computing_data_reduction 'Bruker SAINT'
_computing_molecular_graphics 'Bruker SHELXTL'
_computing_publication_material 'Bruker SHELXTL'
_computing_structure_refinement 'SHELXL-97 (Sheldrick, 1997)'
_computing_structure_solution 'SHELXS-97 (Sheldrick, 1990)'
_diffrn_ambient_temperature 296(2)
_diffrn_measured_fraction_theta_full 1.000
_diffrn_measured_fraction_theta_max 1.000
_diffrn_measurement_device_type 'CCD area detector'
_diffrn_measurement_method 'phi and omega scans'
_diffrn_radiation_monochromator graphite
_diffrn_radiation_source 'fine-focus sealed tube'
_diffrn_radiation_type MoK\a
_diffrn_radiation_wavelength 0.71073
_diffrn_reflns_av_R_equivalents 0.0286
_diffrn_reflns_av_sigmaI/netI 0.0226
_diffrn_reflns_limit_h_max 15
_diffrn_reflns_limit_h_min -15
_diffrn_reflns_limit_k_max 19
_diffrn_reflns_limit_k_min -25
_diffrn_reflns_limit_l_max 19
_diffrn_reflns_limit_l_min -19
_diffrn_reflns_number 29666
_diffrn_reflns_theta_full 25.00
_diffrn_reflns_theta_max 25.00
_diffrn_reflns_theta_min 1.79
_exptl_absorpt_coefficient_mu 0.613
_exptl_absorpt_correction_T_max 0.8769
_exptl_absorpt_correction_T_min 0.8374
_exptl_absorpt_correction_type multi-scan
_exptl_crystal_density_diffrn 1.232
_exptl_crystal_density_method 'not measured'
_exptl_crystal_F_000 1440
_exptl_crystal_size_max 0.30
_exptl_crystal_size_mid 0.25
_exptl_crystal_size_min 0.22
_platon_squeeze_details
;
;
_refine_diff_density_max 0.609
_refine_diff_density_min -1.029
_refine_diff_density_rms 0.051
_refine_ls_extinction_method none
_refine_ls_goodness_of_fit_ref 1.048
_refine_ls_hydrogen_treatment mixed
_refine_ls_matrix_type full
_refine_ls_number_parameters 431
_refine_ls_number_reflns 6766
_refine_ls_number_restraints 2
_refine_ls_restrained_S_all 1.048
_refine_ls_R_factor_all 0.0331
_refine_ls_R_factor_gt 0.0301
_refine_ls_shift/su_max 0.002
_refine_ls_shift/su_mean 0.000
_refine_ls_structure_factor_coef Fsqd
_refine_ls_weighting_details 'calc w=1/[\s^2^(Fo^2^)+(0.0355P)^2^+2.2845P] where P=(Fo^2^+2Fc^2^)/3'
_refine_ls_weighting_scheme calc
_refine_ls_wR_factor_gt 0.0756
_refine_ls_wR_factor_ref 0.0780
_reflns_number_gt 6112
_reflns_number_total 6766
_reflns_threshold_expression >2sigma(I)
_cod_data_source_file c4ce00796d2.cif
_cod_data_source_block 5
_cod_depositor_comments
;
The following automatic conversions were performed:

'_symmetry_cell_setting' value 'Monoclinic' changed to 'monoclinic'
according to
/usr/data/users/saulius/crontab/automatic-downloads/rss-feeds/RSC/lib/dictionaries/cif_core.dic
dictionary named 'cif_core.dic' version 2.4.2 from
2011-04-26.

'_exptl_absorpt_correction_type' value 'MULTI-SCAN'
changed to 'multi-scan' according to
/usr/data/users/saulius/crontab/automatic-downloads/rss-feeds/RSC/lib/dictionaries/cif_core.dic
dictionary named 'cif_core.dic' version 2.4.2 from 2011-04-26.

Automatic conversion script
Id: cif_fix_values 2281 2013-09-26 08:29:07Z andrius 

 Adding full bibliography for 7216390--7216396.cif.
;
_cod_original_cell_volume 3843.9(2)
_cod_original_sg_symbol_H-M P2(1)/C
_cod_database_code 7216394

loop_
_symmetry_equiv_pos_as_xyz
'x, y, z'
'-x, y+1/2, -z+1/2'
'-x, -y, -z'
'x, -y-1/2, z-1/2'

loop_
_atom_site_label
_atom_site_type_symbol
_atom_site_fract_x
_atom_site_fract_y
_atom_site_fract_z
_atom_site_U_iso_or_equiv
_atom_site_adp_type
_atom_site_occupancy
_atom_site_symmetry_multiplicity
_atom_site_calc_flag
_atom_site_refinement_flags
C1 C -0.0324(2) 0.23020(11) -0.09702(18) 0.0408(5) Uani 1 1 d .
C2 C 1.2856(4) 0.6109(2) 0.3812(3) 0.1072(15) Uani 1 1 d .
H2 H 1.3201 0.6151 0.4483 0.129 Uiso 1 1 calc R
C3 C 0.1861(5) 0.2162(3) 0.2157(3) 0.178(3) Uani 1 1 d .
H3 H 0.2349 0.2116 0.2847 0.214 Uiso 1 1 calc R
C4 C 0.9815(2) 0.56329(13) 0.1401(2) 0.0512(6) Uani 1 1 d .
C5 C 0.1365(2) 0.28716(12) -0.07760(19) 0.0499(6) Uani 1 1 d .
H5 H 0.1662 0.3088 -0.1076 0.060 Uiso 1 1 calc R
C6 C -0.1630(2) 0.20223(12) -0.16551(18) 0.0428(6) Uani 1 1 d .
C7 C 0.0603(5) 0.1941(3) 0.1542(3) 0.168(3) Uani 1 1 d .
H7 H 0.0254 0.1763 0.1830 0.202 Uiso 1 1 calc R
C8 C 0.0154(2) 0.26079(13) -0.13805(19) 0.0534(7) Uani 1 1 d .
H8 H -0.0329 0.2643 -0.2072 0.064 Uiso 1 1 calc R
C9 C 0.5089(2) 0.48456(12) 0.1365(2) 0.0493(6) Uani 1 1 d .
H9 H 0.4461 0.4690 0.1399 0.059 Uiso 1 1 calc R
C10 C 0.3424(2) 0.31061(13) 0.08110(19) 0.0456(6) Uani 1 1 d .
C11 C 0.6974(2) 0.47159(11) 0.16005(18) 0.0426(5) Uani 1 1 d .
H11 H 0.7670 0.4471 0.1807 0.051 Uiso 1 1 calc R
C12 C 1.1883(3) 0.61944(13) 0.0292(2) 0.0537(7) Uani 1 1 d .
C13 C 0.2115(2) 0.28206(11) 0.02292(18) 0.0414(5) Uani 1 1 d .
C14 C 1.3172(2) 0.67801(12) -0.05139(19) 0.0465(6) Uani 1 1 d .
H14 H 1.2569 0.6486 -0.0936 0.056 Uiso 1 1 calc R
C15 C 1.3210(2) 0.69897(12) 0.0283(2) 0.0450(6) Uani 1 1 d .
C16 C 0.4977(3) 0.54345(13) 0.1038(2) 0.0578(7) Uani 1 1 d .
H16 H 0.4285 0.5674 0.0856 0.069 Uiso 1 1 calc R
C17 C 1.1077(2) 0.58554(14) 0.2116(2) 0.0550(7) Uani 1 1 d .
C18 C 1.0000(3) 0.58135(14) 0.0080(2) 0.0606(7) Uani 1 1 d .
H18 H 0.9629 0.5798 -0.0599 0.073 Uiso 1 1 calc R
C19 C 1.1208(2) 0.60272(12) 0.0731(2) 0.0513(6) Uani 1 1 d .
C20 C 0.5901(2) 0.56699(12) 0.0983(2) 0.0522(7) Uani 1 1 d .
H20 H 0.5834 0.6069 0.0755 0.063 Uiso 1 1 calc R
C21 C 0.6924(2) 0.53080(11) 0.12681(18) 0.0416(5) Uani 1 1 d .
C22 C 0.9072(3) 0.53750(13) 0.1732(2) 0.0552(7) Uani 1 1 d .
C23 C 1.4069(3) 0.74426(14) 0.0881(2) 0.0605(8) Uani 1 1 d .
H23 H 1.4116 0.7597 0.1419 0.073 Uiso 1 1 calc R
C24 C 1.1790(2) 0.60478(13) 0.1768(2) 0.0545(7) Uani 1 1 d .
C25 C 0.1648(2) 0.25112(16) 0.0693(2) 0.0622(8) Uani 1 1 d .
C26 C 0.0388(2) 0.22645(15) 0.0075(2) 0.0580(7) Uani 1 1 d .
C27 C 1.4798(3) 0.74192(13) -0.0108(2) 0.0564(7) Uani 1 1 d .
H27 H 1.5358 0.7563 -0.0227 0.068 Uiso 1 1 calc R
C28 C 0.9304(3) 0.56168(14) 0.0415(2) 0.0586(7) Uani 1 1 d .
H28 H 0.8481 0.5473 -0.0046 0.070 Uiso 1 1 calc R
C29 C 1.4859(3) 0.76632(15) 0.0669(2) 0.0668(8) Uani 1 1 d .
H29 H 1.5431 0.7977 0.1053 0.080 Uiso 1 1 calc R
C30 C 0.2358(3) 0.2442(3) 0.1742(2) 0.1190(19) Uani 1 1 d .
H30 H 0.3184 0.2593 0.2155 0.143 Uiso 1 1 calc R
C31 C 1.3582(4) 0.6253(2) 0.3483(3) 0.1052(14) Uani 1 1 d .
H31 H 1.4427 0.6366 0.3947 0.126 Uiso 1 1 calc R
C32 C 1.1647(3) 0.59059(18) 0.3146(3) 0.0805(10) Uani 1 1 d .
H32 H 1.1181 0.5797 0.3374 0.097 Uiso 1 1 calc R
C33 C -0.0095(3) 0.1984(2) 0.0543(3) 0.0966(14) Uani 1 1 d .
H33 H -0.0915 0.1826 0.0150 0.116 Uiso 1 1 calc R
C34 C 1.3069(3) 0.62313(18) 0.2500(3) 0.0770(10) Uani 1 1 d .
H34 H 1.3565 0.6339 0.2299 0.092 Uiso 1 1 calc R
Cd1 Cd 0.598889(14) 0.345319(8) 0.197826(12) 0.03650(7) Uani 1 1 d .
N1 N 0.60666(17) 0.44833(9) 0.16363(15) 0.0408(5) Uani 1 1 d .
N2 N 0.7826(2) 0.55377(10) 0.11561(17) 0.0488(5) Uani 1 1 d D
H2M H 0.757(3) 0.5837(10) 0.0713(18) 0.074(10) Uiso 1 1 d D
N3 N 1.2430(2) 0.67584(11) 0.05275(19) 0.0545(6) Uani 1 1 d D
H3M H 1.236(3) 0.7028(12) 0.089(2) 0.086(11) Uiso 1 1 d D
N4 N 1.39634(18) 0.69810(9) -0.07061(15) 0.0433(5) Uani 1 1 d .
O1 O 0.35649(16) 0.35926(9) 0.04983(15) 0.0553(5) Uani 1 1 d .
O2 O 0.43385(15) 0.28298(9) 0.15626(14) 0.0587(5) Uani 1 1 d .
O3 O -0.17504(18) 0.15415(9) -0.20949(17) 0.0665(6) Uani 1 1 d .
O4 O -0.25472(15) 0.22923(9) -0.17810(14) 0.0580(5) Uani 1 1 d .
O5 O 0.95490(19) 0.50446(12) 0.24635(18) 0.0840(7) Uani 1 1 d .
O6 O 1.1911(2) 0.58373(10) -0.02502(19) 0.0748(7) Uani 1 1 d .
O7 O 0.5808(4) 0.38502(13) 0.3185(2) 0.0938(8) Uani 1 1 d .
H1W H 0.646(3) 0.4184(14) 0.362(2) 0.056(9) Uiso 1 1 d .
H2W H 0.497(2) 0.4001(11) 0.3048(18) 0.044(7) Uiso 1 1 d .

loop_
_atom_site_aniso_label
_atom_site_aniso_U_11
_atom_site_aniso_U_22
_atom_site_aniso_U_33
_atom_site_aniso_U_23
_atom_site_aniso_U_13
_atom_site_aniso_U_12
C1 0.0288(11) 0.0477(14) 0.0432(13) -0.0048(11) 0.0202(10) -0.0046(10)
C2 0.086(3) 0.157(4) 0.067(2) -0.011(3) 0.040(2) -0.048(3)
C3 0.112(4) 0.346(9) 0.052(2) -0.003(4) 0.036(2) -0.134(5)
C4 0.0429(14) 0.0515(15) 0.0667(18) 0.0011(13) 0.0370(14) -0.0033(12)
C5 0.0440(14) 0.0607(16) 0.0453(14) 0.0018(12) 0.0271(12) -0.0148(12)
C6 0.0325(12) 0.0487(14) 0.0378(13) -0.0008(11) 0.0163(10) -0.0073(11)
C7 0.109(3) 0.318(8) 0.065(3) 0.001(4) 0.045(3) -0.123(5)
C8 0.0434(14) 0.0709(18) 0.0347(13) 0.0004(12) 0.0176(11) -0.0158(13)
C9 0.0378(13) 0.0553(16) 0.0607(16) 0.0068(13) 0.0328(12) -0.0013(12)
C10 0.0318(12) 0.0609(16) 0.0470(14) -0.0006(12) 0.0252(12) -0.0071(11)
C11 0.0351(12) 0.0461(14) 0.0502(14) 0.0014(11) 0.0276(11) -0.0015(10)
C12 0.0471(15) 0.0554(16) 0.0730(19) -0.0118(14) 0.0436(15) -0.0078(13)
C13 0.0301(11) 0.0504(14) 0.0445(13) -0.0004(11) 0.0229(11) -0.0078(10)
C14 0.0397(13) 0.0530(15) 0.0519(15) -0.0070(12) 0.0303(12) -0.0078(11)
C15 0.0419(13) 0.0469(14) 0.0563(15) -0.0046(12) 0.0350(12) -0.0033(11)
C16 0.0454(15) 0.0532(16) 0.082(2) 0.0133(14) 0.0421(15) 0.0099(13)
C17 0.0457(15) 0.0587(17) 0.0632(18) -0.0003(13) 0.0342(14) -0.0060(12)
C18 0.0534(16) 0.0727(19) 0.0695(19) -0.0138(15) 0.0444(15) -0.0146(14)
C19 0.0457(14) 0.0491(15) 0.0725(19) -0.0092(13) 0.0427(14) -0.0068(12)
C20 0.0490(15) 0.0432(14) 0.0684(18) 0.0116(12) 0.0375(14) 0.0021(12)
C21 0.0378(12) 0.0439(13) 0.0466(13) 0.0020(11) 0.0272(11) -0.0044(10)
C22 0.0437(14) 0.0571(16) 0.0665(18) 0.0071(14) 0.0341(14) -0.0054(13)
C23 0.0622(17) 0.0698(19) 0.0674(18) -0.0225(15) 0.0485(16) -0.0189(15)
C24 0.0436(14) 0.0570(16) 0.0686(19) -0.0022(14) 0.0369(14) -0.0072(12)
C25 0.0408(14) 0.097(2) 0.0420(15) -0.0014(14) 0.0213(12) -0.0287(15)
C26 0.0388(13) 0.086(2) 0.0451(15) -0.0052(14) 0.0231(12) -0.0253(14)
C27 0.0528(16) 0.0634(17) 0.0664(18) -0.0091(14) 0.0430(15) -0.0155(14)
C28 0.0431(14) 0.0652(18) 0.073(2) -0.0115(15) 0.0379(15) -0.0146(13)
C29 0.0636(18) 0.072(2) 0.076(2) -0.0263(17) 0.0482(17) -0.0309(16)
C30 0.065(2) 0.225(5) 0.0441(18) 0.004(2) 0.0207(17) -0.073(3)
C31 0.063(2) 0.155(4) 0.079(3) -0.007(3) 0.033(2) -0.044(3)
C32 0.067(2) 0.111(3) 0.067(2) -0.001(2) 0.0416(18) -0.022(2)
C33 0.062(2) 0.166(4) 0.058(2) -0.009(2) 0.0342(17) -0.060(2)
C34 0.0509(18) 0.102(3) 0.079(2) -0.004(2) 0.0398(18) -0.0205(18)
Cd1 0.02459(10) 0.04387(11) 0.03850(11) 0.00605(7) 0.01769(8) -0.00084(6)
N1 0.0327(10) 0.0430(11) 0.0471(11) 0.0051(9) 0.0244(9) -0.0027(8)
N2 0.0430(12) 0.0507(13) 0.0607(14) 0.0082(11) 0.0356(11) -0.0019(10)
N3 0.0611(14) 0.0531(13) 0.0754(16) -0.0202(12) 0.0549(14) -0.0153(11)
N4 0.0382(10) 0.0504(12) 0.0459(11) -0.0005(9) 0.0279(10) -0.0021(9)
O1 0.0378(9) 0.0583(11) 0.0667(12) 0.0056(9) 0.0299(9) -0.0112(8)
O2 0.0300(9) 0.0792(13) 0.0558(11) 0.0133(10) 0.0199(9) -0.0092(9)
O3 0.0361(10) 0.0602(13) 0.0747(14) -0.0255(10) 0.0183(10) -0.0053(8)
O4 0.0314(9) 0.0749(13) 0.0666(12) -0.0269(10) 0.0291(9) -0.0121(9)
O5 0.0482(12) 0.1038(18) 0.0903(16) 0.0407(14) 0.0366(12) -0.0010(12)
O6 0.0850(15) 0.0656(13) 0.1176(19) -0.0362(13) 0.0843(15) -0.0272(11)
O7 0.139(3) 0.0861(19) 0.099(2) 0.0083(16) 0.095(2) 0.0150(19)

loop_
_atom_type_symbol
_atom_type_description
_atom_type_scat_dispersion_real
_atom_type_scat_dispersion_imag
_atom_type_scat_source
C C 0.0033 0.0016 'International Tables Vol C Tables 4.2.6.8 and 6.1.1.4'
H H 0.0000 0.0000 'International Tables Vol C Tables 4.2.6.8 and 6.1.1.4'
O O 0.0106 0.0060 'International Tables Vol C Tables 4.2.6.8 and 6.1.1.4'
N N 0.0061 0.0033 'International Tables Vol C Tables 4.2.6.8 and 6.1.1.4'
Cd Cd -0.8075 1.2024 'International Tables Vol C Tables 4.2.6.8 and 6.1.1.4'

loop_
_geom_angle_atom_site_label_1
_geom_angle_atom_site_label_2
_geom_angle_atom_site_label_3
_geom_angle
_geom_angle_site_symmetry_1
_geom_angle_site_symmetry_3
C8 C1 C26 119.7(2) . .
C8 C1 C6 118.7(2) . .
C26 C1 C6 121.6(2) . .
C32 C2 C31 119.7(4) . .
C32 C2 H2 120.2 . .
C31 C2 H2 120.2 . .
C30 C3 C7 120.0(4) . .
C30 C3 H3 120.0 . .
C7 C3 H3 120.0 . .
C28 C4 C17 120.1(2) . .
C28 C4 C22 119.1(2) . .
C17 C4 C22 120.6(3) . .
C13 C5 C8 121.9(2) . .
C13 C5 H5 119.1 . .
C8 C5 H5 119.1 . .
O3 C6 O4 122.5(2) . .
O3 C6 C1 118.2(2) . .
O4 C6 C1 119.2(2) . .
O3 C6 Cd1 60.75(13) . 4_465
O4 C6 Cd1 61.79(12) . 4_465
C1 C6 Cd1 175.59(17) . 4_465
C33 C7 C3 120.5(3) . .
C33 C7 H7 119.7 . .
C3 C7 H7 119.7 . .
C1 C8 C5 120.8(2) . .
C1 C8 H8 119.6 . .
C5 C8 H8 119.6 . .
N1 C9 C16 122.6(2) . .
N1 C9 H9 118.7 . .
C16 C9 H9 118.7 . .
O1 C10 O2 122.2(2) . .
O1 C10 C13 118.7(2) . .
O2 C10 C13 119.0(2) . .
N1 C11 C21 122.8(2) . .
N1 C11 H11 118.6 . .
C21 C11 H11 118.6 . .
O6 C12 N3 123.0(2) . .
O6 C12 C19 120.5(2) . .
N3 C12 C19 116.5(2) . .
C5 C13 C25 119.3(2) . .
C5 C13 C10 117.6(2) . .
C25 C13 C10 123.1(2) . .
N4 C14 C15 123.1(2) . .
N4 C14 H14 118.4 . .
C15 C14 H14 118.4 . .
C23 C15 C14 118.2(2) . .
C23 C15 N3 118.0(2) . .
C14 C15 N3 123.8(2) . .
C9 C16 C20 119.3(2) . .
C9 C16 H16 120.3 . .
C20 C16 H16 120.3 . .
C32 C17 C4 123.0(3) . .
C32 C17 C24 118.6(3) . .
C4 C17 C24 118.5(3) . .
C19 C18 C28 121.2(3) . .
C19 C18 H18 119.4 . .
C28 C18 H18 119.4 . .
C18 C19 C24 120.1(2) . .
C18 C19 C12 116.4(3) . .
C24 C19 C12 123.4(2) . .
C21 C20 C16 119.2(2) . .
C21 C20 H20 120.4 . .
C16 C20 H20 120.4 . .
C20 C21 C11 118.0(2) . .
C20 C21 N2 119.0(2) . .
C11 C21 N2 122.9(2) . .
O5 C22 N2 122.6(2) . .
O5 C22 C4 122.5(2) . .
N2 C22 C4 114.9(2) . .
C29 C23 C15 118.8(3) . .
C29 C23 H23 120.6 . .
C15 C23 H23 120.6 . .
C19 C24 C34 123.5(3) . .
C19 C24 C17 119.1(2) . .
C34 C24 C17 117.4(3) . .
C30 C25 C13 123.3(2) . .
C30 C25 C26 118.0(3) . .
C13 C25 C26 118.7(2) . .
C1 C26 C33 122.1(2) . .
C1 C26 C25 119.5(2) . .
C33 C26 C25 118.4(3) . .
N4 C27 C29 122.7(2) . .
N4 C27 H27 118.6 . .
C29 C27 H27 118.6 . .
C4 C28 C18 121.0(3) . .
C4 C28 H28 119.5 . .
C18 C28 H28 119.5 . .
C27 C29 C23 119.6(3) . .
C27 C29 H29 120.2 . .
C23 C29 H29 120.2 . .
C3 C30 C25 121.4(3) . .
C3 C30 H30 119.3 . .
C25 C30 H30 119.3 . .
C34 C31 C2 120.9(3) . .
C34 C31 H31 119.5 . .
C2 C31 H31 119.5 . .
C2 C32 C17 121.7(3) . .
C2 C32 H32 119.1 . .
C17 C32 H32 119.1 . .
C7 C33 C26 121.5(3) . .
C7 C33 H33 119.2 . .
C26 C33 H33 119.2 . .
C31 C34 C24 121.5(3) . .
C31 C34 H34 119.3 . .
C24 C34 H34 119.3 . .
O2 Cd1 N1 132.02(7) . .
O2 Cd1 O7 84.63(10) . .
N1 Cd1 O7 84.32(8) . .
O2 Cd1 N4 91.59(7) . 3_765
N1 Cd1 N4 97.60(7) . 3_765
O7 Cd1 N4 176.12(10) . 3_765
O2 Cd1 O3 141.82(6) . 4_666
N1 Cd1 O3 86.11(6) . 4_666
O7 Cd1 O3 100.07(11) . 4_666
N4 Cd1 O3 83.46(8) 3_765 4_666
O2 Cd1 O4 89.17(6) . 4_666
N1 Cd1 O4 136.51(7) . 4_666
O7 Cd1 O4 87.07(9) . 4_666
N4 Cd1 O4 93.79(7) 3_765 4_666
O3 Cd1 O4 53.67(6) 4_666 4_666
O2 Cd1 O1 52.21(6) . .
N1 Cd1 O1 82.31(6) . .
O7 Cd1 O1 94.14(10) . .
N4 Cd1 O1 82.80(7) 3_765 .
O3 Cd1 O1 160.68(7) 4_666 .
O4 Cd1 O1 140.90(6) 4_666 .
O2 Cd1 C6 115.65(7) . 4_666
N1 Cd1 C6 111.68(7) . 4_666
O7 Cd1 C6 94.61(10) . 4_666
N4 Cd1 C6 87.83(7) 3_765 4_666
O3 Cd1 C6 26.70(7) 4_666 4_666
O4 Cd1 C6 26.99(7) 4_666 4_666
O1 Cd1 C6 164.16(7) . 4_666
C11 N1 C9 118.1(2) . .
C11 N1 Cd1 123.31(16) . .
C9 N1 Cd1 118.27(15) . .
C22 N2 C21 125.0(2) . .
C22 N2 H2M 118(2) . .
C21 N2 H2M 117(2) . .
C12 N3 C15 126.3(2) . .
C12 N3 H3M 123(2) . .
C15 N3 H3M 111(2) . .
C14 N4 C27 117.4(2) . .
C14 N4 Cd1 122.39(16) . 3_765
C27 N4 Cd1 120.08(16) . 3_765
C10 O1 Cd1 84.87(14) . .
C10 O2 Cd1 100.68(15) . .
C6 O3 Cd1 92.55(15) . 4_465
C6 O4 Cd1 91.22(14) . 4_465
Cd1 O7 H1W 113.1(17) . .
Cd1 O7 H2W 125.2(14) . .
H1W O7 H2W 105(2) . .

loop_
_geom_bond_atom_site_label_1
_geom_bond_atom_site_label_2
_geom_bond_distance
_geom_bond_site_symmetry_2
C1 C8 1.356(3) .
C1 C26 1.405(4) .
C1 C6 1.508(3) .
C2 C32 1.357(5) .
C2 C31 1.400(5) .
C2 H2 0.9300 .
C3 C30 1.356(5) .
C3 C7 1.411(5) .
C3 H3 0.9300 .
C4 C28 1.359(4) .
C4 C17 1.429(4) .
C4 C22 1.500(4) .
C5 C13 1.350(3) .
C5 C8 1.400(3) .
C5 H5 0.9300 .
C6 O3 1.233(3) .
C6 O4 1.245(3) .
C6 Cd1 2.742(2) 4_465
C7 C33 1.342(5) .
C7 H7 0.9300 .
C8 H8 0.9300 .
C9 N1 1.336(3) .
C9 C16 1.365(4) .
C9 H9 0.9300 .
C10 O1 1.244(3) .
C10 O2 1.254(3) .
C10 C13 1.514(3) .
C11 N1 1.336(3) .
C11 C21 1.388(3) .
C11 H11 0.9300 .
C12 O6 1.213(3) .
C12 N3 1.356(3) .
C12 C19 1.505(4) .
C13 C25 1.422(3) .
C14 N4 1.339(3) .
C14 C15 1.384(4) .
C14 H14 0.9300 .
C15 C23 1.376(4) .
C15 N3 1.411(3) .
C16 C20 1.377(4) .
C16 H16 0.9300 .
C17 C32 1.413(4) .
C17 C24 1.437(4) .
C18 C19 1.361(4) .
C18 C28 1.401(4) .
C18 H18 0.9300 .
C19 C24 1.416(4) .
C20 C21 1.377(3) .
C20 H20 0.9300 .
C21 N2 1.407(3) .
C22 O5 1.218(3) .
C22 N2 1.359(3) .
C23 C29 1.376(4) .
C23 H23 0.9300 .
C24 C34 1.421(4) .
C25 C30 1.416(4) .
C25 C26 1.432(3) .
C26 C33 1.415(4) .
C27 N4 1.340(3) .
C27 C29 1.363(4) .
C27 H27 0.9300 .
C28 H28 0.9300 .
C29 H29 0.9300 .
C30 H30 0.9300 .
C31 C34 1.354(5) .
C31 H31 0.9300 .
C32 H32 0.9300 .
C33 H33 0.9300 .
C34 H34 0.9300 .
Cd1 O2 2.2901(17) .
Cd1 N1 2.3296(19) .
Cd1 O7 2.341(2) .
Cd1 N4 2.369(2) 3_765
Cd1 O3 2.3952(19) 4_666
Cd1 O4 2.4174(17) 4_666
Cd1 O1 2.6306(18) .
Cd1 C6 2.742(2) 4_666
N2 H2M 0.887(10) .
N3 H3M 0.885(10) .
N4 Cd1 2.369(2) 3_765
O3 Cd1 2.3952(19) 4_465
O4 Cd1 2.4174(17) 4_465
O7 H1W 1.02(3) .
O7 H2W 1.04(3) .

loop_
_geom_torsion_atom_site_label_1
_geom_torsion_atom_site_label_2
_geom_torsion_atom_site_label_3
_geom_torsion_atom_site_label_4
_geom_torsion
_geom_torsion_site_symmetry_1
_geom_torsion_site_symmetry_4
C8 C1 C6 O3 76.3(3) . .
C26 C1 C6 O3 -105.2(3) . .
C8 C1 C6 O4 -101.5(3) . .
C26 C1 C6 O4 77.1(3) . .
C8 C1 C6 Cd1 1(3) . 4_465
C26 C1 C6 Cd1 179(100) . 4_465
C30 C3 C7 C33 2.5(12) . .
C26 C1 C8 C5 1.9(4) . .
C6 C1 C8 C5 -179.5(3) . .
C13 C5 C8 C1 1.6(5) . .
C8 C5 C13 C25 -2.5(4) . .
C8 C5 C13 C10 178.2(3) . .
O1 C10 C13 C5 35.1(4) . .
O2 C10 C13 C5 -141.5(3) . .
O1 C10 C13 C25 -144.2(3) . .
O2 C10 C13 C25 39.1(4) . .
N4 C14 C15 C23 2.5(4) . .
N4 C14 C15 N3 -176.4(2) . .
N1 C9 C16 C20 0.1(5) . .
C28 C4 C17 C32 177.5(3) . .
C22 C4 C17 C32 -6.7(5) . .
C28 C4 C17 C24 -1.2(4) . .
C22 C4 C17 C24 174.6(3) . .
C28 C18 C19 C24 0.7(4) . .
C28 C18 C19 C12 176.9(3) . .
O6 C12 C19 C18 -50.2(4) . .
N3 C12 C19 C18 129.1(3) . .
O6 C12 C19 C24 126.0(3) . .
N3 C12 C19 C24 -54.8(4) . .
C9 C16 C20 C21 -0.7(5) . .
C16 C20 C21 C11 0.1(4) . .
C16 C20 C21 N2 176.4(3) . .
N1 C11 C21 C20 1.2(4) . .
N1 C11 C21 N2 -174.9(2) . .
C28 C4 C22 O5 135.3(3) . .
C17 C4 C22 O5 -40.5(4) . .
C28 C4 C22 N2 -44.7(4) . .
C17 C4 C22 N2 139.5(3) . .
C14 C15 C23 C29 -0.6(4) . .
N3 C15 C23 C29 178.4(3) . .
C18 C19 C24 C34 176.3(3) . .
C12 C19 C24 C34 0.3(5) . .
C18 C19 C24 C17 -1.6(4) . .
C12 C19 C24 C17 -177.5(3) . .
C32 C17 C24 C19 -177.0(3) . .
C4 C17 C24 C19 1.8(4) . .
C32 C17 C24 C34 5.0(5) . .
C4 C17 C24 C34 -176.2(3) . .
C5 C13 C25 C30 -179.1(4) . .
C10 C13 C25 C30 0.2(6) . .
C5 C13 C25 C26 -0.2(5) . .
C10 C13 C25 C26 179.1(3) . .
C8 C1 C26 C33 176.1(3) . .
C6 C1 C26 C33 -2.4(5) . .
C8 C1 C26 C25 -4.5(5) . .
C6 C1 C26 C25 177.0(3) . .
C30 C25 C26 C1 -177.4(4) . .
C13 C25 C26 C1 3.7(5) . .
C30 C25 C26 C33 2.0(6) . .
C13 C25 C26 C33 -176.9(3) . .
C17 C4 C28 C18 0.3(4) . .
C22 C4 C28 C18 -175.6(3) . .
C19 C18 C28 C4 0.0(5) . .
N4 C27 C29 C23 2.3(5) . .
C15 C23 C29 C27 -1.7(5) . .
C7 C3 C30 C25 -1.1(11) . .
C13 C25 C30 C3 177.7(6) . .
C26 C25 C30 C3 -1.2(8) . .
C32 C2 C31 C34 4.2(8) . .
C31 C2 C32 C17 -2.2(7) . .
C4 C17 C32 C2 178.8(4) . .
C24 C17 C32 C2 -2.5(6) . .
C3 C7 C33 C26 -1.6(11) . .
C1 C26 C33 C7 178.7(5) . .
C25 C26 C33 C7 -0.7(7) . .
C2 C31 C34 C24 -1.5(7) . .
C19 C24 C34 C31 179.0(4) . .
C17 C24 C34 C31 -3.2(6) . .
C21 C11 N1 C9 -1.9(4) . .
C21 C11 N1 Cd1 171.22(18) . .
C16 C9 N1 C11 1.2(4) . .
C16 C9 N1 Cd1 -172.2(2) . .
O2 Cd1 N1 C11 -154.12(17) . .
O7 Cd1 N1 C11 128.4(2) . .
N4 Cd1 N1 C11 -55.03(19) 3_765 .
O3 Cd1 N1 C11 27.83(19) 4_666 .
O4 Cd1 N1 C11 48.7(2) 4_666 .
O1 Cd1 N1 C11 -136.7(2) . .
C6 Cd1 N1 C11 35.7(2) 4_666 .
O2 Cd1 N1 C9 19.0(2) . .
O7 Cd1 N1 C9 -58.6(2) . .
N4 Cd1 N1 C9 118.05(19) 3_765 .
O3 Cd1 N1 C9 -159.1(2) 4_666 .
O4 Cd1 N1 C9 -138.22(18) 4_666 .
O1 Cd1 N1 C9 36.42(19) . .
C6 Cd1 N1 C9 -151.26(18) 4_666 .
O5 C22 N2 C21 -6.1(5) . .
C4 C22 N2 C21 174.0(2) . .
C20 C21 N2 C22 151.8(3) . .
C11 C21 N2 C22 -32.1(4) . .
O6 C12 N3 C15 -7.2(5) . .
C19 C12 N3 C15 173.6(3) . .
C23 C15 N3 C12 -154.6(3) . .
C14 C15 N3 C12 24.3(5) . .
C15 C14 N4 C27 -2.1(4) . .
C15 C14 N4 Cd1 173.97(19) . 3_765
C29 C27 N4 C14 -0.4(4) . .
C29 C27 N4 Cd1 -176.5(2) . 3_765
O2 C10 O1 Cd1 1.0(3) . .
C13 C10 O1 Cd1 -175.5(2) . .
O2 Cd1 O1 C10 -0.59(15) . .
N1 Cd1 O1 C10 -164.20(16) . .
O7 Cd1 O1 C10 -80.52(17) . .
N4 Cd1 O1 C10 97.08(16) 3_765 .
O3 Cd1 O1 C10 142.1(2) 4_666 .
O4 Cd1 O1 C10 9.9(2) 4_666 .
C6 Cd1 O1 C10 42.9(3) 4_666 .
O1 C10 O2 Cd1 -1.2(3) . .
C13 C10 O2 Cd1 175.35(19) . .
N1 Cd1 O2 C10 22.7(2) . .
O7 Cd1 O2 C10 100.07(18) . .
N4 Cd1 O2 C10 -79.03(17) 3_765 .
O3 Cd1 O2 C10 -160.46(16) 4_666 .
O4 Cd1 O2 C10 -172.79(17) 4_666 .
O1 Cd1 O2 C10 0.59(15) . .
C6 Cd1 O2 C10 -167.39(16) 4_666 .
O4 C6 O3 Cd1 2.5(3) . 4_465
C1 C6 O3 Cd1 -175.11(19) . 4_465
O3 C6 O4 Cd1 -2.5(3) . 4_465
C1 C6 O4 Cd1 175.1(2) . 4_465

loop_
_platon_squeeze_void_nr
_platon_squeeze_void_average_x
_platon_squeeze_void_average_y
_platon_squeeze_void_average_z
_platon_squeeze_void_volume
_platon_squeeze_void_count_electrons
_platon_squeeze_void_content
1 -0.019 0.000 0.000 629 134 ' '
2 0.315 0.500 0.500 629 135 ' '
